data_1553619
loop_
_publ_author_name
'Cao, Tongxiang'
'Chen, Kai'
'Zhu, Shifa'

_publ_section_title
;
 An efficient approach to generate aryl carbenes: gold-catalyzed
 sequential activation of 1,6-diynes
;
_journal_issue 3
_journal_name_full 'Organic Chemistry Frontiers'
_journal_page_first 450
_journal_paper_doi 10.1039/C6QO00769D
_journal_volume 4
_journal_year 2017
_chemical_formula_sum 'C21 H17 F O'
_chemical_formula_weight 304.35
_space_group_crystal_system monoclinic
_space_group_IT_number 14
_space_group_name_Hall '-P 2ybc'
_space_group_name_H-M_alt 'P 1 21/c 1'
_atom_sites_solution_hydrogens geom
_audit_creation_method SHELXL-2013
_audit_update_record
;
2016-11-30 deposited with the CCDC.
2016-12-21 downloaded from the CCDC.
;
_cell_angle_alpha 90
_cell_angle_beta 106.741(6)
_cell_angle_gamma 90
_cell_formula_units_Z 4
_cell_length_a 13.585(4)
_cell_length_b 12.569(3)
_cell_length_c 9.741(3)
_cell_measurement_reflns_used 698
_cell_measurement_temperature 293(2)
_cell_measurement_theta_max 45.335
_cell_measurement_theta_min 4.506
_cell_volume 1592.8(8)
_computing_cell_refinement 'Bruker SMART'
_computing_data_collection 'Bruker SMART'
_computing_data_reduction 'Bruker SHELXTL'
_computing_molecular_graphics 'Bruker SHELXTL'
_computing_publication_material 'Bruker SHELXTL'
_computing_structure_refinement 'SHELXL-2013 (Sheldrick, 2013)'
_computing_structure_solution 'Bruker SHELXTL'
_diffrn_ambient_temperature 293(2)
_diffrn_measured_fraction_theta_full 0.999
_diffrn_measured_fraction_theta_max 0.999
_diffrn_measurement_device_type 'CCD area detector'
_diffrn_measurement_method 'phi and omega scans'
_diffrn_radiation_type MoK\a
_diffrn_radiation_wavelength 0.71073
_diffrn_reflns_av_R_equivalents 0.0678
_diffrn_reflns_av_unetI/netI 0.0757
_diffrn_reflns_Laue_measured_fraction_full 0.999
_diffrn_reflns_Laue_measured_fraction_max 0.999
_diffrn_reflns_limit_h_max 16
_diffrn_reflns_limit_h_min -16
_diffrn_reflns_limit_k_max 10
_diffrn_reflns_limit_k_min -15
_diffrn_reflns_limit_l_max 11
_diffrn_reflns_limit_l_min -10
_diffrn_reflns_number 8863
_diffrn_reflns_point_group_measured_fraction_full 0.999
_diffrn_reflns_point_group_measured_fraction_max 0.999
_diffrn_reflns_theta_full 25.242
_diffrn_reflns_theta_max 25.496
_diffrn_reflns_theta_min 2.253
_exptl_absorpt_coefficient_mu 0.084
_exptl_absorpt_correction_T_max 0.7456
_exptl_absorpt_correction_T_min 0.5821
_exptl_absorpt_correction_type multi-scan
_exptl_absorpt_process_details sadabs
_exptl_crystal_colour brown
_exptl_crystal_density_diffrn 1.269
_exptl_crystal_description prismatic
_exptl_crystal_F_000 640
_exptl_crystal_size_max 0.210
_exptl_crystal_size_mid 0.170
_exptl_crystal_size_min 0.110
_refine_diff_density_max 0.175
_refine_diff_density_min -0.144
_refine_diff_density_rms 0.035
_refine_ls_extinction_method none
_refine_ls_goodness_of_fit_ref 0.984
_refine_ls_hydrogen_treatment constr
_refine_ls_matrix_type full
_refine_ls_number_parameters 208
_refine_ls_number_reflns 2960
_refine_ls_number_restraints 0
_refine_ls_restrained_S_all 0.984
_refine_ls_R_factor_all 0.1216
_refine_ls_R_factor_gt 0.0562
_refine_ls_shift/su_max 0.000
_refine_ls_shift/su_mean 0.000
_refine_ls_structure_factor_coef Fsqd
_refine_ls_weighting_details 'w=1/[\s^2^(Fo^2^)+(0.0618P)^2^] where P=(Fo^2^+2Fc^2^)/3'
_refine_ls_weighting_scheme calc
_refine_ls_wR_factor_gt 0.1286
_refine_ls_wR_factor_ref 0.1552
_reflns_Friedel_coverage 0.000
_reflns_number_gt 1507
_reflns_number_total 2960
_reflns_threshold_expression 'I > 2\s(I)'
_cod_data_source_file c6qo00769d2.cif
_cod_data_source_block cd16107
_cod_original_cell_volume 1592.9(7)
_cod_original_sg_symbol_H-M 'P 21/c'
_cod_database_code 1553619
_shelx_space_group_comment
; 
The symmetry employed for this shelxl refinement is uniquely defined 
by the following loop, which should always be used as a source of 
symmetry information in preference to the above space-group names. 
They are only intended as comments. 
;
_shelx_estimated_absorpt_t_min 0.982
_shelx_estimated_absorpt_t_max 0.991
_shelxl_version_number 2013-4

loop_
_space_group_symop_operation_xyz
'x, y, z'
'-x, y+1/2, -z+1/2'
'-x, -y, -z'
'x, -y-1/2, z-1/2'

loop_
_atom_site_label
_atom_site_type_symbol
_atom_site_fract_x
_atom_site_fract_y
_atom_site_fract_z
_atom_site_U_iso_or_equiv
_atom_site_adp_type
_atom_site_occupancy
_atom_site_site_symmetry_order
_atom_site_calc_flag
_atom_site_refinement_flags_posn
_atom_site_refinement_flags_adp
F1 F 0.51841(14) 0.60523(19) 0.8357(2) 0.1374(9) Uani 1 1 d . .
O1 O 0.01488(12) 0.89281(15) 0.79806(17) 0.0670(5) Uani 1 1 d . .
C1 C 0.14666(16) 1.02886(19) 0.8374(2) 0.0466(6) Uani 1 1 d . .
C2 C 0.13783(19) 1.0641(2) 0.9702(3) 0.0594(7) Uani 1 1 d . .
H2 H 0.0889 1.0334 1.0079 0.071 Uiso 1 1 calc R U
C3 C 0.1996(2) 1.1421(2) 1.0442(3) 0.0667(8) Uani 1 1 d . .
H3 H 0.1926 1.1650 1.1317 0.080 Uiso 1 1 calc R U
C4 C 0.2737(2) 1.1881(2) 0.9894(3) 0.0670(8) Uani 1 1 d . .
H4 H 0.3164 1.2410 1.0412 0.080 Uiso 1 1 calc R U
C5 C 0.28421(18) 1.1565(2) 0.8610(3) 0.0599(7) Uani 1 1 d . .
H5 H 0.3338 1.1885 0.8259 0.072 Uiso 1 1 calc R U
C6 C 0.22110(17) 1.07583(19) 0.7797(3) 0.0494(6) Uani 1 1 d . .
C7 C 0.22981(18) 1.0413(2) 0.6459(3) 0.0569(7) Uani 1 1 d . .
H7 H 0.2779 1.0744 0.6090 0.068 Uiso 1 1 calc R U
C8 C 0.17114(18) 0.9617(2) 0.5679(2) 0.0523(7) Uani 1 1 d . .
C9 C 0.09872(17) 0.91403(19) 0.6269(2) 0.0498(6) Uani 1 1 d . .
C10 C 0.08770(17) 0.94637(19) 0.7542(3) 0.0488(6) Uani 1 1 d . .
C11 C -0.0292(2) 0.8152(2) 0.6879(3) 0.0784(9) Uani 1 1 d . .
H11A H -0.1024 0.8279 0.6484 0.094 Uiso 1 1 calc R U
H11B H -0.0196 0.7441 0.7283 0.094 Uiso 1 1 calc R U
C12 C 0.02362(18) 0.8251(2) 0.5712(3) 0.0647(7) Uani 1 1 d . .
H12A H 0.0587 0.7598 0.5606 0.078 Uiso 1 1 calc R U
H12B H -0.0249 0.8435 0.4799 0.078 Uiso 1 1 calc R U
C13 C 0.1769(2) 0.9286(2) 0.4248(3) 0.0704(8) Uani 1 1 d . .
H13 H 0.1103 0.9299 0.3512 0.084 Uiso 1 1 calc R U
C14 C 0.2648(2) 0.9560(3) 0.3684(3) 0.0870(10) Uani 1 1 d . .
H14A H 0.2490 0.9769 0.2686 0.104 Uiso 1 1 calc R U
H14B H 0.3229 0.9928 0.4323 0.104 Uiso 1 1 calc R U
C15 C 0.2490(2) 0.8424(3) 0.3999(3) 0.0718(8) Uani 1 1 d . .
H15 H 0.2193 0.7994 0.3141 0.086 Uiso 1 1 calc R U
C16 C 0.32166(19) 0.7823(2) 0.5186(3) 0.0600(7) Uani 1 1 d . .
C17 C 0.3876(2) 0.8297(2) 0.6372(3) 0.0746(8) Uani 1 1 d . .
H17 H 0.3875 0.9034 0.6459 0.090 Uiso 1 1 calc R U
C18 C 0.4539(2) 0.7700(3) 0.7438(4) 0.0886(10) Uani 1 1 d . .
H18 H 0.4977 0.8025 0.8240 0.106 Uiso 1 1 calc R U
C19 C 0.4534(3) 0.6644(3) 0.7286(4) 0.0870(10) Uani 1 1 d . .
C20 C 0.3912(3) 0.6136(3) 0.6141(5) 0.0984(11) Uani 1 1 d . .
H20 H 0.3928 0.5399 0.6065 0.118 Uiso 1 1 calc R U
C21 C 0.3255(2) 0.6738(3) 0.5091(4) 0.0823(9) Uani 1 1 d . .
H21 H 0.2825 0.6399 0.4294 0.099 Uiso 1 1 calc R U

loop_
_atom_site_aniso_label
_atom_site_aniso_U_11
_atom_site_aniso_U_22
_atom_site_aniso_U_33
_atom_site_aniso_U_23
_atom_site_aniso_U_13
_atom_site_aniso_U_12
F1 0.0922(13) 0.150(2) 0.167(2) 0.0646(17) 0.0326(13) 0.0459(14)
O1 0.0648(11) 0.0803(13) 0.0581(11) -0.0108(10) 0.0210(9) -0.0190(10)
C1 0.0420(13) 0.0501(15) 0.0443(14) 0.0019(13) 0.0069(11) 0.0067(12)
C2 0.0582(15) 0.0631(18) 0.0553(17) -0.0016(15) 0.0140(13) 0.0053(14)
C3 0.0693(17) 0.0685(19) 0.0566(17) -0.0132(16) 0.0091(15) 0.0041(17)
C4 0.0582(16) 0.0569(18) 0.073(2) -0.0102(16) -0.0014(15) 0.0049(14)
C5 0.0518(14) 0.0529(17) 0.0719(19) 0.0014(15) 0.0127(14) 0.0029(14)
C6 0.0430(13) 0.0471(15) 0.0534(16) 0.0038(13) 0.0063(12) 0.0079(12)
C7 0.0537(15) 0.0603(18) 0.0571(16) 0.0089(15) 0.0168(13) 0.0051(14)
C8 0.0522(14) 0.0576(17) 0.0453(15) 0.0038(13) 0.0114(12) 0.0119(14)
C9 0.0457(13) 0.0520(15) 0.0445(15) 0.0000(13) 0.0017(11) 0.0063(13)
C10 0.0426(13) 0.0521(16) 0.0487(15) 0.0015(13) 0.0083(11) 0.0000(12)
C11 0.086(2) 0.079(2) 0.0662(19) -0.0097(17) 0.0148(16) -0.0235(17)
C12 0.0627(15) 0.0681(19) 0.0565(16) -0.0092(15) 0.0063(13) -0.0039(15)
C13 0.0682(17) 0.094(2) 0.0467(16) 0.0067(16) 0.0128(13) 0.0174(17)
C14 0.114(2) 0.096(3) 0.0611(19) 0.0126(18) 0.0406(18) 0.016(2)
C15 0.0743(18) 0.088(2) 0.0528(17) -0.0127(17) 0.0179(15) 0.0096(18)
C16 0.0537(15) 0.067(2) 0.0636(18) -0.0140(16) 0.0228(14) -0.0023(15)
C17 0.0639(16) 0.069(2) 0.082(2) -0.0165(18) 0.0065(16) 0.0104(16)
C18 0.0572(18) 0.100(3) 0.098(3) -0.015(2) 0.0052(17) 0.017(2)
C19 0.0611(19) 0.099(3) 0.107(3) 0.030(3) 0.032(2) 0.025(2)
C20 0.089(2) 0.063(2) 0.147(4) 0.006(3) 0.041(2) -0.008(2)
C21 0.077(2) 0.069(2) 0.100(2) -0.013(2) 0.0236(19) -0.0143(18)

loop_
_atom_type_symbol
_atom_type_description
_atom_type_scat_dispersion_real
_atom_type_scat_dispersion_imag
_atom_type_scat_source
C C 0.0033 0.0016 'International Tables Vol C Tables 4.2.6.8 and 6.1.1.4'
H H 0.0000 0.0000 'International Tables Vol C Tables 4.2.6.8 and 6.1.1.4'
O O 0.0106 0.0060 'International Tables Vol C Tables 4.2.6.8 and 6.1.1.4'
F F 0.0171 0.0103 'International Tables Vol C Tables 4.2.6.8 and 6.1.1.4'

loop_
_geom_angle_atom_site_label_1
_geom_angle_atom_site_label_2
_geom_angle_atom_site_label_3
_geom_angle
C10 O1 C11 106.48(18)
C2 C1 C10 125.0(2)
C2 C1 C6 119.5(2)
C10 C1 C6 115.4(2)
C3 C2 C1 120.9(3)
C3 C2 H2 119.6
C1 C2 H2 119.6
C2 C3 C4 120.1(3)
C2 C3 H3 120.0
C4 C3 H3 120.0
C5 C4 C3 120.7(3)
C5 C4 H4 119.6
C3 C4 H4 119.6
C4 C5 C6 121.2(3)
C4 C5 H5 119.4
C6 C5 H5 119.4
C7 C6 C5 122.6(2)
C7 C6 C1 119.8(2)
C5 C6 C1 117.6(2)
C8 C7 C6 123.3(2)
C8 C7 H7 118.4
C6 C7 H7 118.4
C7 C8 C9 116.7(2)
C7 C8 C13 123.4(2)
C9 C8 C13 119.9(2)
C10 C9 C8 121.4(2)
C10 C9 C12 108.1(2)
C8 C9 C12 130.5(2)
C9 C10 O1 114.9(2)
C9 C10 C1 123.5(2)
O1 C10 C1 121.7(2)
O1 C11 C12 108.5(2)
O1 C11 H11A 110.0
C12 C11 H11A 110.0
O1 C11 H11B 110.0
C12 C11 H11B 110.0
H11A C11 H11B 108.4
C9 C12 C11 102.1(2)
C9 C12 H12A 111.4
C11 C12 H12A 111.4
C9 C12 H12B 111.4
C11 C12 H12B 111.4
H12A C12 H12B 109.2
C8 C13 C14 123.2(3)
C8 C13 C15 124.1(2)
C14 C13 C15 59.16(18)
C8 C13 H13 113.3
C14 C13 H13 113.3
C15 C13 H13 113.3
C15 C14 C13 61.63(19)
C15 C14 H14A 117.6
C13 C14 H14A 117.6
C15 C14 H14B 117.6
C13 C14 H14B 117.6
H14A C14 H14B 114.7
C14 C15 C16 122.9(3)
C14 C15 C13 59.21(19)
C16 C15 C13 123.3(2)
C14 C15 H15 113.6
C16 C15 H15 113.6
C13 C15 H15 113.6
C21 C16 C17 117.4(3)
C21 C16 C15 118.8(3)
C17 C16 C15 123.8(3)
C16 C17 C18 121.3(3)
C16 C17 H17 119.3
C18 C17 H17 119.3
C19 C18 C17 118.4(3)
C19 C18 H18 120.8
C17 C18 H18 120.8
C18 C19 C20 123.0(3)
C18 C19 F1 118.2(4)
C20 C19 F1 118.9(4)
C19 C20 C21 118.1(3)
C19 C20 H20 121.0
C21 C20 H20 121.0
C16 C21 C20 121.9(3)
C16 C21 H21 119.1
C20 C21 H21 119.1

loop_
_geom_bond_atom_site_label_1
_geom_bond_atom_site_label_2
_geom_bond_distance
F1 C19 1.376(3)
O1 C10 1.363(3)
O1 C11 1.446(3)
C1 C2 1.405(3)
C1 C10 1.414(3)
C1 C6 1.419(3)
C2 C3 1.356(3)
C2 H2 0.9300
C3 C4 1.393(4)
C3 H3 0.9300
C4 C5 1.358(3)
C4 H4 0.9300
C5 C6 1.414(3)
C5 H5 0.9300
C6 C7 1.411(3)
C7 C8 1.365(3)
C7 H7 0.9300
C8 C9 1.409(3)
C8 C13 1.478(3)
C9 C10 1.353(3)
C9 C12 1.505(3)
C11 C12 1.515(4)
C11 H11A 0.9700
C11 H11B 0.9700
C12 H12A 0.9700
C12 H12B 0.9700
C13 C14 1.490(4)
C13 C15 1.527(4)
C13 H13 0.9800
C14 C15 1.490(4)
C14 H14A 0.9700
C14 H14B 0.9700
C15 C16 1.491(4)
C15 H15 0.9800
C16 C21 1.368(4)
C16 C17 1.377(3)
C17 C18 1.383(4)
C17 H17 0.9300
C18 C19 1.334(4)
C18 H18 0.9300
C19 C20 1.350(4)
C20 C21 1.375(4)
C20 H20 0.9300
C21 H21 0.9300

loop_
_geom_torsion_atom_site_label_1
_geom_torsion_atom_site_label_2
_geom_torsion_atom_site_label_3
_geom_torsion_atom_site_label_4
_geom_torsion
C10 C1 C2 C3 178.3(2)
C6 C1 C2 C3 -0.2(3)
C1 C2 C3 C4 -0.5(4)
C2 C3 C4 C5 0.8(4)
C3 C4 C5 C6 -0.4(4)
C4 C5 C6 C7 179.9(2)
C4 C5 C6 C1 -0.2(3)
C2 C1 C6 C7 -179.6(2)
C10 C1 C6 C7 1.8(3)
C2 C1 C6 C5 0.5(3)
C10 C1 C6 C5 -178.10(19)
C5 C6 C7 C8 178.3(2)
C1 C6 C7 C8 -1.6(3)
C6 C7 C8 C9 0.4(3)
C6 C7 C8 C13 177.2(2)
C7 C8 C9 C10 0.5(3)
C13 C8 C9 C10 -176.5(2)
C7 C8 C9 C12 -179.4(2)
C13 C8 C9 C12 3.7(4)
C8 C9 C10 O1 -179.84(19)
C12 C9 C10 O1 0.1(3)
C8 C9 C10 C1 -0.1(4)
C12 C9 C10 C1 179.8(2)
C11 O1 C10 C9 -0.2(3)
C11 O1 C10 C1 -180.0(2)
C2 C1 C10 C9 -179.6(2)
C6 C1 C10 C9 -1.0(3)
C2 C1 C10 O1 0.1(3)
C6 C1 C10 O1 178.66(19)
C10 O1 C11 C12 0.3(3)
C10 C9 C12 C11 0.1(3)
C8 C9 C12 C11 -180.0(2)
O1 C11 C12 C9 -0.3(3)
C7 C8 C13 C14 17.5(4)
C9 C8 C13 C14 -165.8(2)
C7 C8 C13 C15 90.2(3)
C9 C8 C13 C15 -93.1(3)
C8 C13 C14 C15 112.9(3)
C13 C14 C15 C16 -112.0(3)
C8 C13 C15 C14 -111.5(3)
C8 C13 C15 C16 -0.1(4)
C14 C13 C15 C16 111.4(3)
C14 C15 C16 C21 -155.5(3)
C13 C15 C16 C21 132.3(3)
C14 C15 C16 C17 23.1(4)
C13 C15 C16 C17 -49.2(4)
C21 C16 C17 C18 -1.0(4)
C15 C16 C17 C18 -179.6(2)
C16 C17 C18 C19 0.6(4)
C17 C18 C19 C20 0.0(5)
C17 C18 C19 F1 -179.1(2)
C18 C19 C20 C21 -0.2(5)
F1 C19 C20 C21 178.9(3)
C17 C16 C21 C20 0.9(4)
C15 C16 C21 C20 179.5(3)
C19 C20 C21 C16 -0.3(5)
